data_2209246
loop_
_publ_author_name
'Wardell, James L.'
'Low, John N.'
'Glidewell, Christopher'

_publ_section_title
;
 Glyoxal 2-nitrophenylhydrazone: a hydrogen-bonded chain of
 <i>R</i>~2~^2^(12) and <i>R</i>~4~^4^(24) rings
;
_journal_coeditor_code LH2061
_journal_issue 6
_journal_name_full 'Acta Crystallographica Section E'
_journal_page_first o2204
_journal_page_last o2206
_journal_paper_doi 10.1107/S1600536806016047
_journal_volume 62
_journal_year 2006
_chemical_formula_iupac 'C8 H7 N3 O3'
_chemical_formula_moiety 'C8 H7 N3 O3'
_chemical_formula_sum 'C8 H7 N3 O3'
_chemical_formula_weight 193.17
_chemical_name_systematic
;
Glyoxal 2-nitrophenylhydrazone
;
_space_group_IT_number 15
_symmetry_cell_setting monoclinic
_symmetry_space_group_name_Hall '-C 2yc'
_symmetry_space_group_name_H-M 'C 1 2/c 1'
_atom_sites_solution_hydrogens geom
_atom_sites_solution_primary direct
_atom_sites_solution_secondary difmap
_cell_angle_alpha 90.00
_cell_angle_beta 96.429(6)
_cell_angle_gamma 90.00
_cell_formula_units_Z 8
_cell_length_a 18.670(4)
_cell_length_b 3.7723(4)
_cell_length_c 23.896(5)
_cell_measurement_reflns_used 1760
_cell_measurement_temperature 120(2)
_cell_measurement_theta_max 27.48
_cell_measurement_theta_min 2.91
_cell_volume 1672.4(5)
_computing_cell_refinement 'DENZO (Otwinowski & Minor, 1997) and COLLECT'
_computing_data_collection 'COLLECT (Nonius, 1999)'
_computing_data_reduction 'DENZO and COLLECT'
_computing_molecular_graphics 'PLATON (Spek, 2003)'
_computing_publication_material 'SHELXL97 and PRPKAPPA (Ferguson, 1999)'
_computing_structure_refinement 'OSCAIL and SHELXL97 (Sheldrick, 1997)'
_computing_structure_solution 'OSCAIL (McArdle, 2003) and SHELXS97 (Sheldrick, 1997)'
_diffrn_ambient_temperature 120(2)
_diffrn_detector_area_resol_mean 9.091
_diffrn_measured_fraction_theta_full 0.996
_diffrn_measured_fraction_theta_max 0.977
_diffrn_measurement_device_type 'Bruker Nonius KappaCCD area-detector'
_diffrn_measurement_method '\f and \w'
_diffrn_radiation_monochromator graphite
_diffrn_radiation_source 'Bruker-Nonius FR591 rotating anode'
_diffrn_radiation_type 'Mo K\a'
_diffrn_radiation_wavelength 0.71073
_diffrn_reflns_av_R_equivalents 0.1014
_diffrn_reflns_av_sigmaI/netI 0.1302
_diffrn_reflns_limit_h_max 24
_diffrn_reflns_limit_h_min -24
_diffrn_reflns_limit_k_max 4
_diffrn_reflns_limit_k_min -4
_diffrn_reflns_limit_l_max 30
_diffrn_reflns_limit_l_min -24
_diffrn_reflns_number 6609
_diffrn_reflns_theta_full 26.50
_diffrn_reflns_theta_max 27.64
_diffrn_reflns_theta_min 3.43
_diffrn_standards_decay_% 0
_exptl_absorpt_coefficient_mu 0.121
_exptl_absorpt_correction_T_max 0.998
_exptl_absorpt_correction_T_min 0.971
_exptl_absorpt_correction_type multi-scan
_exptl_absorpt_process_details '(SADABS; Sheldrick, 2003)'
_exptl_crystal_colour orange
_exptl_crystal_density_diffrn 1.534
_exptl_crystal_density_method 'not measured'
_exptl_crystal_description needle
_exptl_crystal_F_000 800
_exptl_crystal_size_max 0.34
_exptl_crystal_size_mid 0.05
_exptl_crystal_size_min 0.02
_refine_diff_density_max 0.313
_refine_diff_density_min -0.301
_refine_ls_extinction_method none
_refine_ls_goodness_of_fit_ref 1.087
_refine_ls_hydrogen_treatment constr
_refine_ls_matrix_type full
_refine_ls_number_parameters 128
_refine_ls_number_reflns 1903
_refine_ls_number_restraints 0
_refine_ls_restrained_S_all 1.087
_refine_ls_R_factor_all 0.1780
_refine_ls_R_factor_gt 0.0898
_refine_ls_shift/su_max 0.000
_refine_ls_shift/su_mean 0.000
_refine_ls_structure_factor_coef Fsqd
_refine_ls_weighting_details 'w = 1/[\s^2^(Fo^2^)+(0.1249P)^2^+0.4829P] where P=(Fo^2^+2Fc^2^)/3'
_refine_ls_weighting_scheme calc
_refine_ls_wR_factor_gt 0.2281
_refine_ls_wR_factor_ref 0.2681
_reflns_number_gt 975
_reflns_number_total 1903
_reflns_threshold_expression I>2\s(I)
_cod_data_source_file lh2061.cif
_cod_data_source_block I
_cod_original_sg_symbol_H-M 'C 2/c'
_cod_database_code 2209246
_cod_database_fobs_code 2209246

loop_
_symmetry_equiv_pos_as_xyz
'x, y, z'
'-x, y, -z+1/2'
'-x, -y, -z'
'x, -y, z+1/2'
'x+1/2, y+1/2, z'
'-x+1/2, y+1/2, -z+1/2'
'-x+1/2, -y+1/2, -z'
'x+1/2, -y+1/2, z+1/2'

loop_
_atom_site_type_symbol
_atom_site_label
_atom_site_fract_x
_atom_site_fract_y
_atom_site_fract_z
_atom_site_U_iso_or_equiv
_atom_site_adp_type
_atom_site_calc_flag
_atom_site_refinement_flags
_atom_site_occupancy
C C1 0.5988(2) 0.9186(11) 0.61085(19) 0.0248(10) Uani d . 1
N N11 0.53270(19) 0.7496(9) 0.60542(16) 0.0305(9) Uani d . 1
N N12 0.49995(19) 0.6830(9) 0.65175(15) 0.0266(9) Uani d . 1
C C11 0.4415(2) 0.5000(11) 0.6465(2) 0.0301(11) Uani d . 1
C C12 0.4100(2) 0.4244(11) 0.6978(2) 0.0278(11) Uani d . 1
O O11 0.35891(17) 0.2276(8) 0.70018(14) 0.0366(9) Uani d . 1
C C2 0.6383(2) 0.9861(11) 0.56497(19) 0.0275(11) Uani d . 1
N N2 0.6123(2) 0.8881(10) 0.50804(17) 0.0343(10) Uani d . 1
O O21 0.55688(17) 0.7048(9) 0.49938(14) 0.0388(9) Uani d . 1
O O22 0.6451(2) 0.9858(10) 0.46949(16) 0.0572(12) Uani d . 1
C C3 0.7059(2) 1.1489(12) 0.5732(2) 0.0326(12) Uani d . 1
C C4 0.7350(2) 1.2471(12) 0.6258(2) 0.0322(12) Uani d . 1
C C5 0.6964(2) 1.1903(11) 0.6707(2) 0.0315(11) Uani d . 1
C C6 0.6299(2) 1.0281(11) 0.6637(2) 0.0289(11) Uani d . 1
H H11 0.5122 0.6861 0.5720 0.037 Uiso calc R 1
H H11A 0.4202 0.4188 0.6109 0.036 Uiso calc R 1
H H12 0.4304 0.5350 0.7316 0.033 Uiso calc R 1
H H3 0.7318 1.1915 0.5419 0.039 Uiso calc R 1
H H4 0.7814 1.3534 0.6314 0.039 Uiso calc R 1
H H5 0.7159 1.2642 0.7073 0.038 Uiso calc R 1
H H6 0.6047 0.9902 0.6955 0.035 Uiso calc R 1

loop_
_atom_site_aniso_label
_atom_site_aniso_U_11
_atom_site_aniso_U_22
_atom_site_aniso_U_33
_atom_site_aniso_U_12
_atom_site_aniso_U_13
_atom_site_aniso_U_23
C1 0.028(2) 0.022(2) 0.024(3) 0.0001(18) 0.001(2) 0.003(2)
N11 0.032(2) 0.041(2) 0.019(2) -0.0040(18) 0.0035(16) 0.0004(18)
N12 0.031(2) 0.033(2) 0.016(2) 0.0025(17) 0.0025(16) 0.0015(17)
C11 0.032(2) 0.031(2) 0.028(3) -0.003(2) 0.004(2) 0.001(2)
C12 0.029(2) 0.033(3) 0.022(3) -0.001(2) 0.004(2) 0.002(2)
O11 0.0372(19) 0.047(2) 0.026(2) -0.0079(17) 0.0051(15) 0.0017(15)
C2 0.036(2) 0.031(2) 0.015(3) -0.004(2) 0.002(2) -0.0004(19)
N2 0.038(2) 0.047(2) 0.018(2) -0.007(2) 0.0057(18) -0.0010(19)
O21 0.0367(18) 0.059(2) 0.0205(19) -0.0192(17) 0.0019(14) -0.0055(16)
O22 0.059(2) 0.089(3) 0.026(2) -0.035(2) 0.0144(19) -0.004(2)
C3 0.037(3) 0.039(2) 0.022(3) -0.010(2) 0.004(2) 0.001(2)
C4 0.031(2) 0.036(3) 0.029(3) -0.009(2) -0.001(2) 0.000(2)
C5 0.036(3) 0.029(2) 0.027(3) 0.002(2) -0.003(2) -0.003(2)
C6 0.038(3) 0.031(2) 0.018(3) 0.003(2) 0.003(2) 0.000(2)

loop_
_atom_type_symbol
_atom_type_description
_atom_type_scat_dispersion_real
_atom_type_scat_dispersion_imag
_atom_type_scat_source
C C 0.0033 0.0016 'International Tables Vol C Tables 4.2.6.8 and 6.1.1.4'
H H 0.0000 0.0000 'International Tables Vol C Tables 4.2.6.8 and 6.1.1.4'
N N 0.0061 0.0033 'International Tables Vol C Tables 4.2.6.8 and 6.1.1.4'
O O 0.0106 0.0060 'International Tables Vol C Tables 4.2.6.8 and 6.1.1.4'

loop_
_geom_angle_atom_site_label_1
_geom_angle_atom_site_label_2
_geom_angle_atom_site_label_3
_geom_angle
_geom_angle_publ_flag
C2 C1 N11 123.3(4) y
C6 C1 N11 119.9(4) y
C6 C1 C2 116.8(4) no
N12 N11 C1 119.4(4) no
N12 N11 H11 120.3 no
C1 N11 H11 120.3 no
C11 N12 N11 118.6(4) no
N12 C11 C12 116.4(4) no
N12 C11 H11A 121.8 no
C12 C11 H11A 121.8 no
O11 C12 C11 123.7(4) no
O11 C12 H12 118.1 no
C11 C12 H12 118.1 no
C3 C2 C1 120.8(4) no
C1 C2 N2 122.5(4) y
C3 C2 N2 116.7(4) y
O22 N2 O21 121.5(4) no
O22 N2 C2 119.4(4) no
O21 N2 C2 119.1(4) no
C4 C3 C2 120.6(4) no
C4 C3 H3 119.7 no
C2 C3 H3 119.7 no
C3 C4 C5 119.2(4) no
C3 C4 H4 120.4 no
C5 C4 H4 120.4 no
C4 C5 C6 121.2(5) no
C4 C5 H5 119.4 no
C6 C5 H5 119.4 no
C5 C6 C1 121.4(4) no
C5 C6 H6 119.3 no
C1 C6 H6 119.3 no

loop_
_geom_bond_atom_site_label_1
_geom_bond_atom_site_label_2
_geom_bond_distance
_geom_bond_publ_flag
C1 N11 1.382(5) y
C1 C6 1.391(6) no
C1 C2 1.411(6) no
N11 N12 1.347(5) y
N11 H11 0.88 no
N12 C11 1.285(5) y
C11 C12 1.447(6) y
C11 H11A 0.95 no
C12 O11 1.215(5) y
C12 H12 0.95 no
C2 C3 1.398(6) no
C2 N2 1.440(6) no
N2 O22 1.219(5) no
N2 O21 1.242(5) no
C3 C4 1.364(7) no
C3 H3 0.95 no
C4 C5 1.375(6) no
C4 H4 0.95 no
C5 C6 1.378(6) no
C5 H5 0.95 no
C6 H6 0.95 no

loop_
_geom_hbond_atom_site_label_D
_geom_hbond_atom_site_label_H
_geom_hbond_atom_site_label_A
_geom_hbond_site_symmetry_A
_geom_hbond_distance_DH
_geom_hbond_distance_HA
_geom_hbond_distance_DA
_geom_hbond_angle_DHA
_geom_hbond_publ_flag
N11 H11 O21 . 0.88 2.01 2.629(5) 126 y
N11 H11 O21 3_666 0.88 2.50 3.327(5) 157 y
C4 H4 O11 5_565 0.95 2.50 3.298(5) 141 y

loop_
_geom_torsion_atom_site_label_1
_geom_torsion_atom_site_label_2
_geom_torsion_atom_site_label_3
_geom_torsion_atom_site_label_4
_geom_torsion
_geom_torsion_publ_flag
C6 C1 N11 N12 -2.0(6) no
C2 C1 N11 N12 177.4(4) y
C1 N11 N12 C11 -174.3(4) y
N11 N12 C11 C12 177.7(3) y
N12 C11 C12 O11 -172.8(4) y
N11 C1 C2 C3 -178.1(4) no
C6 C1 C2 C3 1.3(6) no
N11 C1 C2 N2 0.9(7) no
C6 C1 C2 N2 -179.8(4) no
C3 C2 N2 O22 -8.6(6) no
C1 C2 N2 O22 172.4(4) no
C3 C2 N2 O21 171.3(4) no
C1 C2 N2 O21 -7.7(6) y
C1 C2 C3 C4 -0.3(7) no
N2 C2 C3 C4 -179.3(4) no
C2 C3 C4 C5 -1.2(7) no
C3 C4 C5 C6 1.7(7) no
C4 C5 C6 C1 -0.7(7) no
N11 C1 C6 C5 178.6(4) no
C2 C1 C6 C5 -0.8(6) no

loop_
_cod_related_entry_id
_cod_related_entry_database
_cod_related_entry_code
1 ChemSpider 21179252
